data_9013982
loop_
_publ_author_name
'Yakubivich, O. V.'
'Pekov, I. V.'
'Steele, I. M.'
'Massa, W.'
'Chukanov, N. V.'

_publ_section_title
;Alkali metals in beryl and their role in the formation of derivative
 structural motifs: Comparative crystal chemistry of vorobyevite and
 pezzottaite Locality: Sakavalana granitic pegmatite, Antsirabe, Fianarantsoa
 Province, Madagascar Note: T = 100 K
;
_journal_name_full 'Crystallography Reports'
_journal_page_first 399
_journal_page_last 412
_journal_paper_doi 10.1134/S1063774509030067
_journal_volume 54
_journal_year 2009
_chemical_compound_source 'Sakavalana granitic pegmatite, Antsirabe, Fianarantsoa Province, Madagascar'
_chemical_formula_sum 'Al2 Be2 Cs0.75 H6 Li Na0.226 O18.285 Si6'
_chemical_name_mineral Pezzottaite
_space_group_IT_number 167
_symmetry_space_group_name_Hall '-R 3 2"c'
_symmetry_space_group_name_H-M 'R -3 c :H'
_cell_angle_alpha 90
_cell_angle_beta 90
_cell_angle_gamma 120
_cell_formula_units_Z 18
_cell_length_a 15.955
_cell_length_b 15.955
_cell_length_c 27.810
_cell_volume 6130.914
_database_code_amcsd 0012413
_diffrn_ambient_temperature 100
_exptl_crystal_density_diffrn 3.173
_cod_original_sg_symbol_H-M 'R -3 c'
_cod_original_formula_sum 'Cs.75 Na.226 Al2 Be2 Li Si6 O18.285 H6'
_cod_database_code 9013982

loop_
_space_group_symop_operation_xyz
x,y,z
2/3+x,1/3+y,1/3+z
1/3+x,2/3+y,2/3+z
x,x-y,1/2+z
2/3+x,1/3+x-y,5/6+z
1/3+x,2/3+x-y,1/6+z
y,x,1/2-z
2/3+y,1/3+x,5/6-z
1/3+y,2/3+x,1/6-z
-x+y,y,1/2+z
2/3-x+y,1/3+y,5/6+z
1/3-x+y,2/3+y,1/6+z
-x,-x+y,1/2-z
2/3-x,1/3-x+y,5/6-z
1/3-x,2/3-x+y,1/6-z
-y,-x,1/2+z
2/3-y,1/3-x,5/6+z
1/3-y,2/3-x,1/6+z
x-y,-y,1/2-z
2/3+x-y,1/3-y,5/6-z
1/3+x-y,2/3-y,1/6-z
y,-x+y,-z
2/3+y,1/3-x+y,1/3-z
1/3+y,2/3-x+y,2/3-z
-x+y,-x,z
2/3-x+y,1/3-x,1/3+z
1/3-x+y,2/3-x,2/3+z
-x,-y,-z
2/3-x,1/3-y,1/3-z
1/3-x,2/3-y,2/3-z
-y,x-y,z
2/3-y,1/3+x-y,1/3+z
1/3-y,2/3+x-y,2/3+z
x-y,x,-z
2/3+x-y,1/3+x,1/3-z
1/3+x-y,2/3+x,2/3-z

loop_
_atom_site_label
_atom_site_fract_x
_atom_site_fract_y
_atom_site_fract_z
_atom_site_occupancy
_atom_site_U_iso_or_equiv
_atom_site_type_symbol
_atom_site_attached_hydrogens
Cs1 0.00000 0.00000 0.08211 0.72500 0.01090 Cs 0
Cs2 0.00000 0.00000 0.25000 0.79900 0.01470 Cs 0
Na1 0.00000 0.00000 0.00000 0.27500 0.01600 Na 0
Na2 0.00000 0.00000 0.16420 0.20100 0.05400 Na 0
Al1 0.66667 0.00060 0.08333 1.00000 0.00510 Al 0
Al2 -0.00537 0.33333 0.08333 1.00000 0.00480 Al 0
Be 0.33790 0.17040 0.08405 1.00000 0.00920 Be 0
Li 0.50290 0.50290 0.75000 1.00000 ? Li 0
Si1 0.04514 0.21958 -0.00087 1.00000 0.00470 Si 0
Si2 0.21996 0.05024 0.16537 1.00000 0.00430 Si 0
Si3 0.04988 -0.17024 0.16640 1.00000 0.00430 Si 0
O1 0.27630 0.06410 0.21529 1.00000 0.00930 O 0
O2 0.07000 0.28070 -0.05057 1.00000 0.00940 O 0
O3 0.06060 -0.22840 0.12294 1.00000 0.01320 O 0
O4 0.28880 0.07380 0.11915 1.00000 0.00880 O 0
O5 0.05220 0.28240 0.04492 1.00000 0.01270 O 0
O6 0.06800 -0.20480 0.21771 1.00000 0.00970 O 0
O7 -0.05870 0.12010 -0.00490 1.00000 0.01040 O 0
O8 -0.05340 -0.17360 0.16590 1.00000 0.00930 O 0
O9 0.12650 -0.05610 0.16022 1.00000 0.01120 O 0
Wat10 -0.03800 -0.03800 0.25000 0.07100 0.10000 O 2
Wat11 0.02600 0.00300 0.08400 0.10700 0.09900 O 2

loop_
_cod_changelog_entry_id
_cod_changelog_entry_author
_cod_changelog_entry_date
_cod_changelog_entry_text
1
;cod-tools version 3.8.0
Id: cif_guess_AMCSD_atom_types 9581 2023-05-17 12:35:41Z saulius
;
2023-05-21T08:54:45+03:00
;Derived atom types and hydrogen counts
from atom names that follow the AMCSD naming convention
(Wat == water, O-H == hydroxyl).
;

loop_
_cod_related_entry_id
_cod_related_entry_database
_cod_related_entry_code
1 AMCSD 0012413
